data_4003160
loop_
_publ_author_name
'Yao, Qingxia'
'Bermejo G\'omez, Antonio'
'Su, Jie'
'Pascanu, Vlad'
'Yun, Yifeng'
'Zheng, Haoquan'
'Chen, Hong'
'Liu, Leifeng'
'Abdelhamid, Hani Nasser'
'Mart\'in-Matute, Bel\'en'
'Zou, Xiaodong'

_publ_section_title
;
 Series of Highly Stable Isoreticular Lanthanide Metal--Organic Frameworks
 with Expanding Pore Size and Tunable Luminescent Properties
;
_journal_issue 15
_journal_name_full 'Chemistry of Materials'
_journal_page_first 5332
_journal_paper_doi 10.1021/acs.chemmater.5b01711
_journal_volume 27
_journal_year 2015
_chemical_formula_sum 'C21 H12 La N O7'
_chemical_formula_weight 529.23
_space_group_IT_number 155
_space_group_name_Hall 'R 3 2"'
_space_group_name_H-M_alt 'R 3 2 :H'
_symmetry_cell_setting trigonal
_symmetry_space_group_name_H-M 'R 3 2 :H'
_atom_sites_solution_hydrogens geom
_atom_sites_solution_primary direct
_atom_sites_solution_secondary difmap
_audit_creation_method SHELXL-97
_cell_angle_alpha 90.00
_cell_angle_beta 90.00
_cell_angle_gamma 120.00
_cell_formula_units_Z 9
_cell_length_a 24.1843(5)
_cell_length_b 24.1843(5)
_cell_length_c 13.0217(5)
_cell_measurement_reflns_used 3526
_cell_measurement_temperature 298(2)
_cell_measurement_theta_max 28.7831
_cell_measurement_theta_min 3.2701
_cell_volume 6595.8(3)
_computing_structure_refinement 'SHELXL-97 (Sheldrick, 1997)'
_diffrn_ambient_temperature 298(2)
_diffrn_measured_fraction_theta_full 0.996
_diffrn_measured_fraction_theta_max 0.917
_diffrn_radiation_monochromator graphite
_diffrn_radiation_source 'fine-focus sealed tube'
_diffrn_radiation_type MoK\a
_diffrn_radiation_wavelength 0.71073
_diffrn_reflns_av_R_equivalents 0.0729
_diffrn_reflns_av_sigmaI/netI 0.0923
_diffrn_reflns_limit_h_max 15
_diffrn_reflns_limit_h_min -32
_diffrn_reflns_limit_k_max 30
_diffrn_reflns_limit_k_min 0
_diffrn_reflns_limit_l_max 17
_diffrn_reflns_limit_l_min 0
_diffrn_reflns_number 10727
_diffrn_reflns_theta_full 25.00
_diffrn_reflns_theta_max 28.85
_diffrn_reflns_theta_min 3.28
_exptl_absorpt_coefficient_mu 1.487
_exptl_absorpt_correction_T_max 1.00000
_exptl_absorpt_correction_T_min 0.91300
_exptl_absorpt_correction_type multi-scan
_exptl_crystal_colour colorless
_exptl_crystal_density_diffrn 1.199
_exptl_crystal_density_method 'not measured'
_exptl_crystal_description prism
_exptl_crystal_F_000 2322
_exptl_crystal_size_max 0.35
_exptl_crystal_size_mid 0.2
_exptl_crystal_size_min 0.18
_platon_squeeze_details
;
;
_refine_diff_density_max 0.999
_refine_diff_density_min -0.620
_refine_diff_density_rms 0.092
_refine_ls_abs_structure_details 'Flack H D (1983), Acta Cryst. A39, 876-881'
_refine_ls_abs_structure_Flack -0.03(2)
_refine_ls_extinction_method none
_refine_ls_goodness_of_fit_ref 1.004
_refine_ls_hydrogen_treatment constr
_refine_ls_matrix_type full
_refine_ls_number_parameters 139
_refine_ls_number_reflns 3395
_refine_ls_number_restraints 0
_refine_ls_restrained_S_all 1.004
_refine_ls_R_factor_all 0.0608
_refine_ls_R_factor_gt 0.0432
_refine_ls_shift/su_max 0.000
_refine_ls_shift/su_mean 0.000
_refine_ls_structure_factor_coef Fsqd
_refine_ls_weighting_details 'calc w=1/[\s^2^(Fo^2^)+(0.0272P)^2^+0.0000P] where P=(Fo^2^+2Fc^2^)/3'
_refine_ls_weighting_scheme calc
_refine_ls_wR_factor_gt 0.0797
_refine_ls_wR_factor_ref 0.0842
_reflns_number_gt 2727
_reflns_number_total 3395
_reflns_threshold_expression >2sigma(I)
_cod_data_source_file cm5b01711_si_002.cif
_cod_data_source_block SUMOF-7I_298K_CCDC_1052119
_cod_depositor_comments
;
The following automatic conversions were performed:

data item '_symmetry_cell_setting' value 'Trigonal' was changed to
'trigonal' in accordance with the
/home/saulius/struct/COD-crude-data/automatic-downloads/DataCite-retrospective/ACS/depositions/lib/dictionaries/cif_core.dic
dictionary named 'cif_core.dic' version 2.4.2 last updated on
2011-04-26.

Automatic conversion script
Id: cif_fix_values 6909 2019-04-08 15:41:33Z antanas 
;
_cod_original_sg_symbol_H-M 'R 3 2'
_cod_database_code 4003160

loop_
_symmetry_equiv_pos_as_xyz
'x, y, z'
'-y, x-y, z'
'-x+y, -x, z'
'y, x, -z'
'x-y, -y, -z'
'-x, -x+y, -z'
'x+2/3, y+1/3, z+1/3'
'-y+2/3, x-y+1/3, z+1/3'
'-x+y+2/3, -x+1/3, z+1/3'
'y+2/3, x+1/3, -z+1/3'
'x-y+2/3, -y+1/3, -z+1/3'
'-x+2/3, -x+y+1/3, -z+1/3'
'x+1/3, y+2/3, z+2/3'
'-y+1/3, x-y+2/3, z+2/3'
'-x+y+1/3, -x+2/3, z+2/3'
'y+1/3, x+2/3, -z+2/3'
'x-y+1/3, -y+2/3, -z+2/3'
'-x+1/3, -x+y+2/3, -z+2/3'

loop_
_atom_site_label
_atom_site_type_symbol
_atom_site_fract_x
_atom_site_fract_y
_atom_site_fract_z
_atom_site_U_iso_or_equiv
_atom_site_adp_type
_atom_site_occupancy
_atom_site_symmetry_multiplicity
_atom_site_calc_flag
_atom_site_refinement_flags
La1 La 0.018233(16) 0.351567(16) 0.1667 0.02509(11) Uani 1 2 d S
O1 O -0.09708(15) 0.2984(2) 0.2253(3) 0.0357(9) Uani 1 1 d .
O2 O 0.06905(15) 0.35341(18) -0.0033(2) 0.0352(9) Uani 1 1 d .
O3 O 0.0905(2) 0.3223(2) 0.2502(3) 0.0565(14) Uani 1 1 d .
O4 O 0.1240(3) 0.4573(3) 0.1667 0.117(4) Uani 1 2 d S
N1 N -0.3333 0.0240(2) 0.3333 0.0288(15) Uani 1 2 d S
C1 C -0.2748(2) 0.0819(2) 0.3211(4) 0.0280(13) Uani 1 1 d .
C2 C -0.2191(2) 0.0873(3) 0.3576(5) 0.0358(14) Uani 1 1 d .
H2 H -0.2192 0.0528 0.3894 0.043 Uiso 1 1 calc R
C3 C -0.1627(3) 0.1446(3) 0.3464(4) 0.0357(14) Uani 1 1 d .
H3 H -0.1252 0.1483 0.3724 0.043 Uiso 1 1 calc R
C4 C -0.1604(2) 0.1950(3) 0.2994(4) 0.0306(13) Uani 1 1 d .
C5 C -0.2152(3) 0.1883(3) 0.2620(4) 0.0328(13) Uani 1 1 d .
H5 H -0.2141 0.2228 0.2284 0.039 Uiso 1 1 calc R
C6 C -0.2737(3) 0.1318(2) 0.2713(4) 0.0314(13) Uani 1 1 d .
H6 H -0.3108 0.1284 0.2443 0.038 Uiso 1 1 calc R
C7 C -0.0991(2) 0.2575(3) 0.2853(4) 0.0277(12) Uani 1 1 d .
C8 C -0.3333 -0.0354(3) 0.3333 0.0278(17) Uani 1 2 d S
C9 C 0.2524(3) 0.3004(3) 0.2554(4) 0.0395(15) Uani 1 1 d .
H9 H 0.2605 0.2782 0.2048 0.047 Uiso 1 1 calc R
C10 C 0.1950(3) 0.3015(3) 0.2551(5) 0.0454(16) Uani 1 1 d .
H10 H 0.1652 0.2812 0.2030 0.055 Uiso 1 1 calc R
C11 C 0.1828(3) 0.3333 0.3333 0.0332(19) Uani 1 2 d S
C12 C 0.1199(3) 0.3333 0.3333 0.036(2) Uani 1 2 d S

loop_
_atom_site_aniso_label
_atom_site_aniso_U_11
_atom_site_aniso_U_22
_atom_site_aniso_U_33
_atom_site_aniso_U_23
_atom_site_aniso_U_13
_atom_site_aniso_U_12
La1 0.02184(16) 0.02184(16) 0.0307(2) 0.00006(11) -0.00006(11) 0.0102(2)
O1 0.0256(19) 0.030(2) 0.043(2) 0.013(2) 0.0071(16) 0.0072(19)
O2 0.034(2) 0.040(2) 0.038(2) -0.0001(19) 0.0035(17) 0.023(2)
O3 0.036(3) 0.087(4) 0.059(3) 0.008(3) -0.007(2) 0.040(3)
O4 0.052(3) 0.052(3) 0.216(10) -0.042(3) 0.042(3) 0.002(4)
N1 0.022(3) 0.022(2) 0.042(4) 0.0017(15) 0.003(3) 0.0111(17)
C1 0.032(3) 0.022(3) 0.028(3) -0.003(2) 0.000(3) 0.013(2)
C2 0.020(3) 0.031(3) 0.060(4) 0.008(3) -0.005(3) 0.016(3)
C3 0.024(3) 0.028(3) 0.051(4) -0.001(3) -0.014(3) 0.010(3)
C4 0.023(3) 0.026(3) 0.039(3) 0.004(3) 0.007(3) 0.009(2)
C5 0.030(3) 0.030(3) 0.037(3) 0.008(3) 0.000(3) 0.014(3)
C6 0.028(3) 0.031(3) 0.038(3) 0.005(3) -0.006(3) 0.017(3)
C7 0.022(3) 0.025(3) 0.033(3) 0.000(3) 0.010(2) 0.009(2)
C8 0.019(4) 0.020(3) 0.043(5) -0.0009(18) -0.002(4) 0.0097(19)
C9 0.032(3) 0.052(4) 0.047(4) -0.016(3) -0.009(3) 0.030(3)
C10 0.030(3) 0.054(4) 0.053(4) -0.013(3) -0.012(3) 0.022(3)
C11 0.029(3) 0.039(5) 0.035(5) -0.006(4) -0.003(2) 0.020(2)
C12 0.026(3) 0.039(5) 0.049(5) 0.012(4) 0.006(2) 0.019(3)

loop_
_atom_type_symbol
_atom_type_description
_atom_type_scat_dispersion_real
_atom_type_scat_dispersion_imag
_atom_type_scat_source
C C 0.0033 0.0016 'International Tables Vol C Tables 4.2.6.8 and 6.1.1.4'
H H 0.0000 0.0000 'International Tables Vol C Tables 4.2.6.8 and 6.1.1.4'
N N 0.0061 0.0033 'International Tables Vol C Tables 4.2.6.8 and 6.1.1.4'
O O 0.0106 0.0060 'International Tables Vol C Tables 4.2.6.8 and 6.1.1.4'
La La -0.2871 2.4523 'International Tables Vol C Tables 4.2.6.8 and 6.1.1.4'

loop_
_geom_angle_atom_site_label_1
_geom_angle_atom_site_label_2
_geom_angle_atom_site_label_3
_geom_angle
_geom_angle_site_symmetry_1
_geom_angle_site_symmetry_3
O3 La1 O3 155.4(2) . 10_455
O3 La1 O2 89.02(13) . .
O3 La1 O2 84.82(14) 10_455 .
O3 La1 O2 84.82(14) . 10_455
O3 La1 O2 89.01(13) 10_455 10_455
O2 La1 O2 150.74(16) . 10_455
O3 La1 O1 81.87(14) . 10_455
O3 La1 O1 118.93(13) 10_455 10_455
O2 La1 O1 74.34(11) . 10_455
O2 La1 O1 132.53(11) 10_455 10_455
O3 La1 O1 118.93(13) . .
O3 La1 O1 81.86(15) 10_455 .
O2 La1 O1 132.53(11) . .
O2 La1 O1 74.34(11) 10_455 .
O1 La1 O1 73.0(2) 10_455 .
O3 La1 O4 77.71(11) . .
O3 La1 O4 77.71(11) 10_455 .
O2 La1 O4 75.37(8) . .
O2 La1 O4 75.37(8) 10_455 .
O1 La1 O4 143.49(10) 10_455 .
O1 La1 O4 143.49(10) . .
O3 La1 O2 126.68(14) . 6
O3 La1 O2 71.37(13) 10_455 6
O2 La1 O2 64.67(12) . 6
O2 La1 O2 139.25(6) 10_455 6
O1 La1 O2 47.71(11) 10_455 6
O1 La1 O2 67.89(10) . 6
O4 La1 O2 130.75(7) . 6
O3 La1 O2 71.37(13) . 9_455
O3 La1 O2 126.68(14) 10_455 9_455
O2 La1 O2 139.25(6) . 9_455
O2 La1 O2 64.66(12) 10_455 9_455
O1 La1 O2 67.89(10) 10_455 9_455
O1 La1 O2 47.71(11) . 9_455
O4 La1 O2 130.75(7) . 9_455
O2 La1 O2 98.51(14) 6 9_455
O3 La1 C7 105.47(16) . 10_455
O3 La1 C7 95.33(15) 10_455 10_455
O2 La1 C7 72.52(12) . 10_455
O2 La1 C7 136.63(13) 10_455 10_455
O1 La1 C7 23.76(13) 10_455 10_455
O1 La1 C7 63.73(13) . 10_455
O4 La1 C7 147.64(10) . 10_455
O2 La1 C7 24.90(12) 6 10_455
O2 La1 C7 78.72(13) 9_455 10_455
O3 La1 C7 95.33(15) . .
O3 La1 C7 105.47(16) 10_455 .
O2 La1 C7 136.64(13) . .
O2 La1 C7 72.52(12) 10_455 .
O1 La1 C7 63.73(13) 10_455 .
O1 La1 C7 23.76(13) . .
O4 La1 C7 147.64(10) . .
O2 La1 C7 78.72(13) 6 .
O2 La1 C7 24.90(12) 9_455 .
C7 La1 C7 64.7(2) 10_455 .
C7 O1 La1 100.9(3) . .
C7 O2 La1 130.2(3) 14_554 .
C7 O2 La1 84.8(3) 14_554 14_554
La1 O2 La1 109.75(12) . 14_554
C12 O3 La1 137.4(4) . .
C1 N1 C1 121.5(6) 18_445 .
C1 N1 C8 119.2(3) 18_445 .
C1 N1 C8 119.2(3) . .
C6 C1 C2 119.9(5) . .
C6 C1 N1 119.8(5) . .
C2 C1 N1 120.2(5) . .
C1 C2 C3 119.2(5) . .
C4 C3 C2 122.1(5) . .
C3 C4 C5 117.9(5) . .
C3 C4 C7 122.7(5) . .
C5 C4 C7 119.4(5) . .
C4 C5 C6 122.7(5) . .
C1 C6 C5 118.1(5) . .
O1 C7 O2 121.7(4) . 9_455
O1 C7 C4 120.2(5) . .
O2 C7 C4 117.8(5) 9_455 .
O1 C7 La1 55.3(2) . .
O2 C7 La1 70.3(2) 9_455 .
C4 C7 La1 153.9(3) . .
C9 C8 C9 120.4(7) 2 16_445
C9 C8 N1 119.8(3) 2 .
C9 C8 N1 119.8(3) 16_445 .
C10 C9 C8 119.4(6) . 3
C11 C10 C9 119.5(6) . .
C10 C11 C10 121.7(7) . 17
C10 C11 C12 119.1(4) . .
C10 C11 C12 119.1(4) 17 .
O3 C12 O3 125.0(7) 17 .
O3 C12 C11 117.5(4) 17 .
O3 C12 C11 117.5(4) . .

loop_
_geom_bond_atom_site_label_1
_geom_bond_atom_site_label_2
_geom_bond_distance
_geom_bond_site_symmetry_2
La1 O3 2.445(4) .
La1 O3 2.445(4) 10_455
La1 O2 2.521(3) .
La1 O2 2.521(3) 10_455
La1 O1 2.535(3) 10_455
La1 O1 2.535(3) .
La1 O4 2.558(7) .
La1 O2 2.862(3) 6
La1 O2 2.862(3) 9_455
La1 C7 3.027(5) 10_455
La1 C7 3.027(5) .
O1 C7 1.242(6) .
O2 C7 1.280(6) 14_554
O2 La1 2.862(3) 14_554
O3 C12 1.248(5) .
N1 C1 1.417(6) 18_445
N1 C1 1.418(6) .
N1 C8 1.437(9) .
C1 C6 1.358(7) .
C1 C2 1.372(7) .
C2 C3 1.382(7) .
C3 C4 1.339(7) .
C4 C5 1.343(7) .
C4 C7 1.509(7) .
C5 C6 1.397(7) .
C7 O2 1.280(6) 9_455
C8 C9 1.414(6) 2
C8 C9 1.414(6) 16_445
C9 C10 1.403(7) .
C9 C8 1.414(6) 3
C10 C11 1.394(7) .
C11 C10 1.394(7) 17
C11 C12 1.522(10) .
C12 O3 1.248(5) 17

loop_
_platon_squeeze_void_nr
_platon_squeeze_void_average_x
_platon_squeeze_void_average_y
_platon_squeeze_void_average_z
_platon_squeeze_void_volume
_platon_squeeze_void_count_electrons
_platon_squeeze_void_content
1 0.000 0.000 -0.015 985 179 ' '
2 0.333 0.667 -0.001 978 179 ' '
3 0.667 0.333 -0.037 978 179 ' '
